data_2312965
loop_
_publ_author_name
'Kandabadage, Thimira'
'Ibrahim, Sherouk M.'
'Baranets, Sviatoslav'

_publ_section_title
;
 Synthesis, structural characterization, and electronic structure of
 monoclinic &#x3b1;-[SeCl<sub>3</sub>][MoOCl<sub>4</sub>].
;
_journal_coeditor_code YD3081
_journal_issue 9
_journal_name_full 'Acta crystallographica. Section C, Structural chemistry'
_journal_page_first 487
_journal_page_last 493
_journal_paper_doi 10.1107/S2053229626007771
_journal_volume 82
_journal_year 2026
_chemical_formula_iupac '[Se Cl3] [Mo O Cl4]'
_chemical_formula_moiety 'Cl3 Se +, Cl4 Mo O '
_chemical_formula_sum 'Cl7 Mo O Se'
_chemical_formula_weight 439.05
_chemical_name_systematic
;
Trichloridoselenium tetrachloridooxidomolybdate
;
_space_group_crystal_system monoclinic
_space_group_IT_number 14
_space_group_name_Hall '-P 2ybc'
_space_group_name_H-M_alt 'P 1 21/c 1'
_atom_sites_solution_primary dual
_audit_creation_method
;
Olex2 1.5
(compiled 2025.07.13 svn.rb7424aed for OlexSys, GUI svn.r7314)
;
_cell_angle_alpha 90
_cell_angle_beta 94.888(2)
_cell_angle_gamma 90
_cell_formula_units_Z 4
_cell_length_a 7.1311(5)
_cell_length_b 12.2914(6)
_cell_length_c 11.4054(8)
_cell_measurement_reflns_used 3108
_cell_measurement_temperature 100.00
_cell_measurement_theta_max 23.534
_cell_measurement_theta_min 2.262
_cell_volume 996.06(11)
_computing_cell_refinement
;
SAINT (Bruker, 2014)
;
_computing_data_collection
;
APEX5 (Bruker, 2024)
;
_computing_data_reduction
;
SAINT (Bruker, 2014)
;
_computing_molecular_graphics
;
DIAMOND (Putz & Brandenburg, 2006)
;
_computing_publication_material
;
publCIF (Westrip, 2010) and
<i>STRUCTURE TIDY</i> (Gelato & Parth\'e, 1987)
;
_computing_structure_refinement
;
SHELXL2018 (Sheldrick, 2015<i>b</i>) and
OLEX2 (Dolomanov <i>et al.</i>, 2009)
;
_computing_structure_solution
;
SHELXT2018 (Sheldrick, 2015<i>a</i>) and
OLEX2 (Dolomanov <i>et al.</i>, 2009)
;
_diffrn_ambient_temperature 100.00
_diffrn_measured_fraction_theta_full 0.996
_diffrn_measured_fraction_theta_max 0.994
_diffrn_measurement_device_type 'Bruker D8 Venture Duo'
_diffrn_measurement_method scxrd
_diffrn_radiation_type AgK\a
_diffrn_radiation_wavelength 0.56086
_diffrn_reflns_av_R_equivalents 0.0523
_diffrn_reflns_av_unetI/netI 0.0449
_diffrn_reflns_limit_h_max 10
_diffrn_reflns_limit_h_min -10
_diffrn_reflns_limit_k_max 17
_diffrn_reflns_limit_k_min -16
_diffrn_reflns_limit_l_max 16
_diffrn_reflns_limit_l_min -16
_diffrn_reflns_number 10674
_diffrn_reflns_theta_full 19.665
_diffrn_reflns_theta_max 23.602
_diffrn_reflns_theta_min 2.262
_diffrn_source_current 0.91
_diffrn_source_power 0.0455
_diffrn_source_voltage 50.0
_exptl_absorpt_coefficient_mu 7.509
_exptl_absorpt_correction_T_max 0.2569
_exptl_absorpt_correction_T_min 0.2046
_exptl_absorpt_correction_type multi-scan
_exptl_absorpt_process_details
;
(SADABS; Bruker, 2016)
;
_exptl_crystal_colour black
_exptl_crystal_density_diffrn 2.928
_exptl_crystal_description block
_exptl_crystal_F_000 812
_exptl_crystal_size_max 0.045
_exptl_crystal_size_mid 0.038
_exptl_crystal_size_min 0.025
_refine_diff_density_max 0.619
_refine_diff_density_min -0.556
_refine_ls_extinction_coef 0.0021(3)
_refine_ls_extinction_expression Fc^*^=kFc[1+0.001xFc^2^\l^3^/sin(2\q)]^-1/4^
_refine_ls_extinction_method
;
SHELXL2018 (Sheldrick, 2015<i>b</i>)
;
_refine_ls_goodness_of_fit_ref 1.044
_refine_ls_hydrogen_treatment undef
_refine_ls_matrix_type full
_refine_ls_number_parameters 92
_refine_ls_number_reflns 3019
_refine_ls_number_restraints 0
_refine_ls_restrained_S_all 1.044
_refine_ls_R_factor_all 0.0357
_refine_ls_R_factor_gt 0.0290
_refine_ls_shift/su_max 0.001
_refine_ls_shift/su_mean 0.000
_refine_ls_structure_factor_coef Fsqd
_refine_ls_weighting_details 'w=1/[\s^2^(Fo^2^)+(0.0094P)^2^] where P=(Fo^2^+2Fc^2^)/3'
_refine_ls_weighting_scheme calc
_refine_ls_wR_factor_gt 0.0504
_refine_ls_wR_factor_ref 0.0522
_reflns_number_gt 2658
_reflns_number_total 3019
_reflns_threshold_expression 'I > 2\s(I)'
_cod_data_source_file yd3081sup1.cif
_cod_data_source_block I
_cod_database_code 2312965
_shelx_space_group_comment
;
The symmetry employed for this shelxl refinement is uniquely defined
by the following loop, which should always be used as a source of
symmetry information in preference to the above space-group names.
They are only intended as comments.
;
_shelx_estimated_absorpt_t_min 0.729
_shelx_estimated_absorpt_t_max 0.834

loop_
_space_group_symop_operation_xyz
'x, y, z'
'-x, y+1/2, -z+1/2'
'-x, -y, -z'
'x, -y-1/2, z-1/2'

loop_
_atom_site_type_symbol
_atom_site_label
_atom_site_fract_x
_atom_site_fract_y
_atom_site_fract_z
_atom_site_U_iso_or_equiv
_atom_site_adp_type
_atom_site_calc_flag
_atom_site_occupancy
_atom_site_disorder_assembly
_atom_site_disorder_group
Mo Mo1 0.04412(4) 0.40502(2) 0.35617(2) 0.00835(6) Uani d 1 . .
Se Se1 0.28966(4) 0.64917(2) 0.12545(3) 0.00859(7) Uani d 1 . .
O O1 0.2063(3) 0.35437(17) 0.2775(2) 0.0161(5) Uani d 1 . .
Cl Cl1 0.00981(11) 0.07284(5) 0.24369(7) 0.01120(14) Uani d 1 . .
Cl Cl2 0.02291(11) 0.26100(5) 0.49321(7) 0.01135(14) Uani d 1 . .
Cl Cl3 0.23500(10) 0.00088(6) 0.00432(6) 0.01062(14) Uani d 1 . .
Cl Cl4 0.25455(12) 0.50361(6) 0.02104(7) 0.01577(16) Uani d 1 . .
Cl Cl5 0.50125(12) 0.09124(6) 0.24268(7) 0.01705(16) Uani d 1 . .
Cl Cl6 0.52095(11) 0.23278(6) 0.48033(7) 0.01450(15) Uani d 1 . .
Cl Cl7 0.76261(11) 0.34404(5) 0.25225(7) 0.01256(14) Uani d 1 . .

loop_
_atom_site_aniso_label
_atom_site_aniso_U_11
_atom_site_aniso_U_22
_atom_site_aniso_U_33
_atom_site_aniso_U_12
_atom_site_aniso_U_13
_atom_site_aniso_U_23
Mo1 0.00957(12) 0.00745(10) 0.00796(12) -0.00059(8) 0.00026(9) 0.00024(8)
Se1 0.00834(14) 0.00764(12) 0.00980(14) 0.00055(9) 0.00087(11) 0.00019(10)
O1 0.0174(13) 0.0154(10) 0.0158(12) 0.0035(9) 0.0034(10) -0.0010(9)
Cl1 0.0117(4) 0.0097(3) 0.0124(3) 0.0003(2) 0.0023(3) -0.0026(2)
Cl2 0.0140(4) 0.0086(3) 0.0112(4) -0.0010(2) -0.0010(3) 0.0016(2)
Cl3 0.0092(3) 0.0116(3) 0.0108(3) 0.0016(2) -0.0006(3) 0.0002(2)
Cl4 0.0168(4) 0.0118(3) 0.0193(4) -0.0015(3) 0.0049(3) -0.0062(3)
Cl5 0.0131(4) 0.0196(4) 0.0176(4) -0.0038(3) -0.0036(3) -0.0038(3)
Cl6 0.0133(4) 0.0153(3) 0.0155(4) 0.0036(3) 0.0051(3) -0.0007(3)
Cl7 0.0145(4) 0.0108(3) 0.0116(3) -0.0021(2) -0.0032(3) 0.0010(2)

loop_
_atom_type_symbol
_atom_type_description
_atom_type_scat_dispersion_real
_atom_type_scat_dispersion_imag
_atom_type_scat_source
Cl Cl 0.0998 0.0992 'International Tables Vol C Tables 4.2.6.8 and 6.1.1.4'
Mo Mo -1.2703 3.0978 'International Tables Vol C Tables 4.2.6.8 and 6.1.1.4'
O O 0.0058 0.0036 'International Tables Vol C Tables 4.2.6.8 and 6.1.1.4'
Se Se 0.2367 1.4831 'International Tables Vol C Tables 4.2.6.8 and 6.1.1.4'

loop_
_geom_angle_atom_site_label_1
_geom_angle_atom_site_label_2
_geom_angle_atom_site_label_3
_geom_angle_site_symmetry_1
_geom_angle_site_symmetry_3
_geom_angle
_geom_angle_publ_flag
O1 Mo1 Cl1 . 2 99.21(8) ?
O1 Mo1 Cl2 . . 99.44(8) ?
O1 Mo1 Cl3 . 4_566 100.67(9) ?
O1 Mo1 Cl7 . 1_455 102.29(9) ?
Cl1 Mo1 Cl2 2 . 161.36(3) ?
Cl1 Mo1 Cl3 2 4_566 88.73(3) ?
Cl2 Mo1 Cl3 . 4_566 87.69(3) ?
Cl7 Mo1 Cl1 1_455 2 86.50(3) ?
Cl7 Mo1 Cl2 1_455 . 89.69(3) ?
Cl7 Mo1 Cl3 1_455 4_566 157.01(3) ?
Cl5 Se1 Cl4 2_655 . 98.80(3) ?
Cl5 Se1 Cl6 2_655 2_655 96.88(3) ?
Cl6 Se1 Cl4 2_655 . 97.82(3) ?

loop_
_geom_bond_atom_site_label_1
_geom_bond_atom_site_label_2
_geom_bond_site_symmetry_2
_geom_bond_distance
_geom_bond_publ_flag
Mo1 O1 . 1.645(2) ?
Mo1 Cl1 2 2.3718(7) ?
Mo1 Cl2 . 2.3748(7) ?
Mo1 Cl3 4_566 2.3778(8) ?
Mo1 Cl7 1_455 2.3645(8) ?
Se1 Cl4 . 2.1520(8) ?
Se1 Cl5 2_655 2.1471(8) ?
Se1 Cl6 2_655 2.1479(8) ?

_cod_database_fobs_code 2312965
